data_4089160
loop_
_publ_author_name
'Mikus, Malte S.'
'Torker, Sebastian'
'Xu, Chaofan'
'Li, Bo'
'Hoveyda, Amir H.'

_publ_section_title
;
 Pentacoordinate Ruthenium(II) Catecholthiolate and Mercaptophenolate
 Catalysts for Olefin Metathesis: Anionic Ligand Exchange and Ease of
 Initiation
;
_journal_issue 22
_journal_name_full Organometallics
_journal_page_first 3878
_journal_paper_doi 10.1021/acs.organomet.6b00773
_journal_volume 35
_journal_year 2016
_chemical_absolute_configuration ad
_chemical_formula_moiety 'C38 H44 N2 O3 Ru S'
_chemical_formula_sum 'C38 H44 N2 O3 Ru S'
_chemical_formula_weight 709.88
_chemical_name_systematic Ru-6b
_space_group_crystal_system orthorhombic
_space_group_IT_number 33
_space_group_name_Hall 'P 2c -2n'
_space_group_name_H-M_alt 'P n a 21'
_atom_sites_solution_hydrogens geom
_atom_sites_solution_primary direct
_atom_sites_solution_secondary difmap
_audit_creation_method SHELXL-2014/7
_cell_angle_alpha 90
_cell_angle_beta 90
_cell_angle_gamma 90
_cell_formula_units_Z 4
_cell_length_a 15.9894(6)
_cell_length_b 11.9939(4)
_cell_length_c 17.7371(6)
_cell_measurement_reflns_used 9653
_cell_measurement_temperature 100(2)
_cell_measurement_theta_max 66.72
_cell_measurement_theta_min 4.45
_cell_volume 3401.5(2)
_computing_cell_refinement 'SAINT (Bruker, 2014)'
_computing_data_collection 'APEX2 (Bruker, 2014)'
_computing_data_reduction 'SAINT (Bruker, 2014)'
_computing_molecular_graphics 'Bruker SHELXTL'
_computing_publication_material 'Bruker SHELXTL'
_computing_structure_refinement 'SHELXL-2014 (Sheldrick, 2014)'
_computing_structure_solution 'SHELXL-2014 (Sheldrick, 2014)'
_diffrn_ambient_temperature 100(2)
_diffrn_measured_fraction_theta_full 0.999
_diffrn_measured_fraction_theta_max 0.998
_diffrn_measurement_device_type 'Bruker Kappa DUO CCD diffractometer'
_diffrn_measurement_method '\f and \w scans'
_diffrn_radiation_monochromator mirrors
_diffrn_radiation_type CuK\a
_diffrn_radiation_wavelength 1.54178
_diffrn_reflns_av_R_equivalents 0.0277
_diffrn_reflns_av_unetI/netI 0.0283
_diffrn_reflns_Laue_measured_fraction_full 0.999
_diffrn_reflns_Laue_measured_fraction_max 0.998
_diffrn_reflns_limit_h_max 18
_diffrn_reflns_limit_h_min -16
_diffrn_reflns_limit_k_max 14
_diffrn_reflns_limit_k_min -14
_diffrn_reflns_limit_l_max 18
_diffrn_reflns_limit_l_min -21
_diffrn_reflns_number 25151
_diffrn_reflns_point_group_measured_fraction_full 0.908
_diffrn_reflns_point_group_measured_fraction_max 0.908
_diffrn_reflns_theta_full 66.681
_diffrn_reflns_theta_max 66.681
_diffrn_reflns_theta_min 4.450
_diffrn_source 'microfocus sealed tube'
_diffrn_source_type 'Incoatec I\uS'
_exptl_absorpt_coefficient_mu 4.607
_exptl_absorpt_correction_T_max 0.7528
_exptl_absorpt_correction_T_min 0.6581
_exptl_absorpt_correction_type multi-scan
_exptl_absorpt_process_details
;
Sheldrick, G.M. (2013). SADABS. Bruker AXS Inc. Madison, WI USA.
;
_exptl_crystal_colour red
_exptl_crystal_density_diffrn 1.386
_exptl_crystal_density_meas ?
_exptl_crystal_density_method none
_exptl_crystal_description block
_exptl_crystal_F_000 1480
_exptl_crystal_size_max 0.100
_exptl_crystal_size_mid 0.060
_exptl_crystal_size_min 0.030
_refine_diff_density_max 0.364
_refine_diff_density_min -0.311
_refine_diff_density_rms 0.047
_refine_ls_abs_structure_details
;
 Flack x determined using 2271 quotients [(I+)-(I-)]/[(I+)+(I-)]
 (Parsons, Flack and Wagner, Acta Cryst. B69 (2013) 249-259).
;
_refine_ls_abs_structure_Flack -0.009(3)
_refine_ls_extinction_coef na
_refine_ls_extinction_method none
_refine_ls_goodness_of_fit_ref 1.047
_refine_ls_hydrogen_treatment constr
_refine_ls_matrix_type full
_refine_ls_number_parameters 415
_refine_ls_number_reflns 5471
_refine_ls_number_restraints 1
_refine_ls_restrained_S_all 1.047
_refine_ls_R_factor_all 0.0197
_refine_ls_R_factor_gt 0.0194
_refine_ls_shift/su_max 0.001
_refine_ls_shift/su_mean 0.000
_refine_ls_structure_factor_coef Fsqd
_refine_ls_weighting_details 'w=1/[\s^2^(Fo^2^)+(0.0318P)^2^+0.4005P] where P=(Fo^2^+2Fc^2^)/3'
_refine_ls_weighting_scheme calc
_refine_ls_wR_factor_gt 0.0498
_refine_ls_wR_factor_ref 0.0500
_reflns_Friedel_coverage 0.756
_reflns_Friedel_fraction_full 0.811
_reflns_Friedel_fraction_max 0.810
_reflns_number_gt 5382
_reflns_number_total 5471
_reflns_threshold_expression 'I > 2\s(I)'
_cod_data_source_file om6b00773_si_001.cif
_cod_data_source_block C38H44N2O3RuS
_cod_depositor_comments
;
The following automatic conversions were performed:

data item '_exptl_crystal_density_meas' value 'not measured' was
changed to '?' -- the value is perceived as not measured.

Automatic conversion script
Id: cif_fix_values 6909 2019-04-08 15:41:33Z antanas 
;
_cod_database_code 4089160
_shelx_shelxl_version_number 2014/7
_shelx_space_group_comment
;
The symmetry employed for this shelxl refinement is uniquely defined
by the following loop, which should always be used as a source of
symmetry information in preference to the above space-group names.
They are only intended as comments.
;
_shelx_estimated_absorpt_t_min 0.656
_shelx_estimated_absorpt_t_max 0.874

loop_
_space_group_symop_operation_xyz
'x, y, z'
'-x, -y, z+1/2'
'x+1/2, -y+1/2, z'
'-x+1/2, y+1/2, z+1/2'

loop_
_atom_site_label
_atom_site_type_symbol
_atom_site_fract_x
_atom_site_fract_y
_atom_site_fract_z
_atom_site_U_iso_or_equiv
_atom_site_adp_type
_atom_site_occupancy
_atom_site_site_symmetry_order
_atom_site_calc_flag
_atom_site_refinement_flags_posn
_atom_site_refinement_flags_adp
Ru1 Ru 0.48784(2) 0.67259(2) 0.46818(2) 0.01035(7) Uani 1 1 d . .
S1 S 0.51770(4) 0.78898(6) 0.56600(4) 0.01378(15) Uani 1 1 d . .
O1 O 0.48129(10) 0.55002(17) 0.36942(12) 0.0141(4) Uani 1 1 d . .
O2 O 0.55394(11) 0.55875(15) 0.52567(11) 0.0141(4) Uani 1 1 d . .
O3 O 0.71115(13) 0.68038(18) 0.79138(13) 0.0213(5) Uani 1 1 d . .
N1 N 0.36308(14) 0.8655(2) 0.43936(14) 0.0163(5) Uani 1 1 d . .
N2 N 0.30928(13) 0.7183(2) 0.49167(13) 0.0146(5) Uani 1 1 d . .
C1 C 0.37893(14) 0.7581(2) 0.45913(16) 0.0126(5) Uani 1 1 d . .
C2 C 0.27520(16) 0.8976(3) 0.45273(17) 0.0218(7) Uani 1 1 d . .
H2A H 0.2430 0.9000 0.4051 0.026 Uiso 1 1 calc R U
H2B H 0.2713 0.9710 0.4781 0.026 Uiso 1 1 calc R U
C3 C 0.24499(17) 0.8041(3) 0.50381(17) 0.0188(6) Uani 1 1 d . .
H3A H 0.2431 0.8281 0.5572 0.023 Uiso 1 1 calc R U
H3B H 0.1890 0.7772 0.4885 0.023 Uiso 1 1 calc R U
C4 C 0.41509(16) 0.9357(2) 0.39381(16) 0.0167(6) Uani 1 1 d . .
C5 C 0.41598(17) 0.9206(2) 0.31567(17) 0.0178(6) Uani 1 1 d . .
C6 C 0.46763(18) 0.9886(3) 0.27197(17) 0.0191(6) Uani 1 1 d . .
H6 H 0.4681 0.9794 0.2188 0.023 Uiso 1 1 calc R U
C7 C 0.51845(16) 1.0698(3) 0.30454(19) 0.0179(6) Uani 1 1 d . .
C8 C 0.51377(16) 1.0850(3) 0.3821(2) 0.0187(6) Uani 1 1 d . .
H8 H 0.5476 1.1408 0.4048 0.022 Uiso 1 1 calc R U
C9 C 0.4613(2) 1.0215(3) 0.42772(18) 0.0177(6) Uani 1 1 d . .
C10 C 0.3646(2) 0.8306(3) 0.27853(19) 0.0232(7) Uani 1 1 d . .
H10A H 0.3788 0.7582 0.3006 0.035 Uiso 1 1 calc R U
H10B H 0.3765 0.8294 0.2243 0.035 Uiso 1 1 calc R U
H10C H 0.3050 0.8459 0.2865 0.035 Uiso 1 1 calc R U
C11 C 0.57641(19) 1.1397(3) 0.25672(19) 0.0250(7) Uani 1 1 d . .
H11A H 0.5796 1.1081 0.2059 0.038 Uiso 1 1 calc R U
H11B H 0.6323 1.1404 0.2794 0.038 Uiso 1 1 calc R U
H11C H 0.5549 1.2162 0.2539 0.038 Uiso 1 1 calc R U
C12 C 0.4552(2) 1.0477(3) 0.51086(19) 0.0246(7) Uani 1 1 d . .
H12A H 0.5115 1.0562 0.5319 0.037 Uiso 1 1 calc R U
H12B H 0.4262 0.9867 0.5368 0.037 Uiso 1 1 calc R U
H12C H 0.4238 1.1171 0.5179 0.037 Uiso 1 1 calc R U
C13 C 0.28983(15) 0.6048(2) 0.51018(16) 0.0146(6) Uani 1 1 d . .
C14 C 0.29506(17) 0.5673(2) 0.58469(17) 0.0169(6) Uani 1 1 d . .
C15 C 0.26623(18) 0.4600(3) 0.60069(18) 0.0220(6) Uani 1 1 d . .
H15 H 0.2703 0.4327 0.6508 0.026 Uiso 1 1 calc R U
C16 C 0.23184(17) 0.3922(3) 0.54549(18) 0.0231(7) Uani 1 1 d . .
C17 C 0.22640(14) 0.4329(2) 0.4722(2) 0.0198(5) Uani 1 1 d . .
H17 H 0.2028 0.3871 0.4341 0.024 Uiso 1 1 calc R U
C18 C 0.25452(15) 0.5386(2) 0.45364(17) 0.0176(6) Uani 1 1 d . .
C19 C 0.33069(18) 0.6399(3) 0.64627(16) 0.0207(6) Uani 1 1 d . .
H19A H 0.3852 0.6691 0.6304 0.031 Uiso 1 1 calc R U
H19B H 0.3375 0.5958 0.6923 0.031 Uiso 1 1 calc R U
H19C H 0.2925 0.7022 0.6561 0.031 Uiso 1 1 calc R U
C20 C 0.2008(2) 0.2758(3) 0.5642(2) 0.0348(8) Uani 1 1 d . .
H20A H 0.2295 0.2485 0.6095 0.052 Uiso 1 1 calc R U
H20B H 0.2126 0.2257 0.5219 0.052 Uiso 1 1 calc R U
H20C H 0.1404 0.2780 0.5734 0.052 Uiso 1 1 calc R U
C21 C 0.24959(17) 0.5793(3) 0.37358(17) 0.0209(6) Uani 1 1 d . .
H21A H 0.3057 0.5796 0.3513 0.031 Uiso 1 1 calc R U
H21B H 0.2267 0.6551 0.3729 0.031 Uiso 1 1 calc R U
H21C H 0.2132 0.5298 0.3444 0.031 Uiso 1 1 calc R U
C22 C 0.54350(16) 0.7525(2) 0.39550(16) 0.0148(5) Uani 1 1 d . .
H22 H 0.5675 0.8228 0.4073 0.018 Uiso 1 1 calc R U
C23 C 0.55049(17) 0.7071(3) 0.31970(17) 0.0159(6) Uani 1 1 d . .
C24 C 0.58440(18) 0.7649(3) 0.25847(17) 0.0195(6) Uani 1 1 d . .
H24 H 0.6098 0.8356 0.2664 0.023 Uiso 1 1 calc R U
C25 C 0.58147(19) 0.7204(3) 0.18601(17) 0.0249(7) Uani 1 1 d . .
H25 H 0.6040 0.7607 0.1446 0.030 Uiso 1 1 calc R U
C26 C 0.54537(19) 0.6165(3) 0.17478(18) 0.0254(7) Uani 1 1 d . .
H26 H 0.5430 0.5864 0.1253 0.031 Uiso 1 1 calc R U
C27 C 0.51272(17) 0.5559(3) 0.23455(18) 0.0206(7) Uani 1 1 d . .
H27 H 0.4888 0.4844 0.2264 0.025 Uiso 1 1 calc R U
C28 C 0.51550(15) 0.6010(3) 0.30590(18) 0.0150(6) Uani 1 1 d . .
C29 C 0.49600(17) 0.4283(3) 0.37413(19) 0.0165(6) Uani 1 1 d . .
H29 H 0.4761 0.3925 0.3264 0.020 Uiso 1 1 calc R U
C30 C 0.58900(17) 0.4068(2) 0.38283(18) 0.0195(6) Uani 1 1 d . .
H30A H 0.6191 0.4411 0.3407 0.029 Uiso 1 1 calc R U
H30B H 0.5994 0.3263 0.3831 0.029 Uiso 1 1 calc R U
H30C H 0.6086 0.4393 0.4304 0.029 Uiso 1 1 calc R U
C31 C 0.44457(17) 0.3844(3) 0.43931(18) 0.0209(6) Uani 1 1 d . .
H31A H 0.4648 0.4172 0.4865 0.031 Uiso 1 1 calc R U
H31B H 0.4498 0.3031 0.4418 0.031 Uiso 1 1 calc R U
H31C H 0.3857 0.4046 0.4319 0.031 Uiso 1 1 calc R U
C32 C 0.59290(16) 0.5903(2) 0.59008(15) 0.0139(5) Uani 1 1 d . .
C33 C 0.64747(16) 0.5187(2) 0.62749(16) 0.0162(5) Uani 1 1 d . .
H33 H 0.6578 0.4465 0.6074 0.019 Uiso 1 1 calc R U
C34 C 0.68691(17) 0.5510(2) 0.69345(17) 0.0185(6) Uani 1 1 d . .
H34 H 0.7248 0.5017 0.7178 0.022 Uiso 1 1 calc R U
C35 C 0.67080(17) 0.6563(2) 0.72412(16) 0.0159(6) Uani 1 1 d . .
C36 C 0.61776(16) 0.7297(2) 0.68706(16) 0.0160(6) Uani 1 1 d . .
H36 H 0.6075 0.8017 0.7073 0.019 Uiso 1 1 calc R U
C37 C 0.57949(17) 0.6969(3) 0.61964(16) 0.0137(6) Uani 1 1 d . .
C38 C 0.69602(18) 0.7873(3) 0.82313(17) 0.0213(6) Uani 1 1 d . .
H38A H 0.7147 0.8451 0.7879 0.032 Uiso 1 1 calc R U
H38B H 0.7269 0.7944 0.8706 0.032 Uiso 1 1 calc R U
H38C H 0.6360 0.7962 0.8327 0.032 Uiso 1 1 calc R U

loop_
_atom_site_aniso_label
_atom_site_aniso_U_11
_atom_site_aniso_U_22
_atom_site_aniso_U_33
_atom_site_aniso_U_23
_atom_site_aniso_U_13
_atom_site_aniso_U_12
Ru1 0.00917(10) 0.01147(11) 0.01042(11) -0.00006(9) 0.00053(13) 0.00038(5)
S1 0.0141(3) 0.0138(4) 0.0135(4) -0.0017(3) -0.0015(2) 0.0024(2)
O1 0.0149(9) 0.0152(10) 0.0123(11) -0.0021(8) 0.0012(7) 0.0001(7)
O2 0.0171(9) 0.0124(9) 0.0128(9) 0.0003(8) -0.0022(7) 0.0005(7)
O3 0.0194(10) 0.0276(12) 0.0169(11) -0.0047(8) -0.0073(8) 0.0044(8)
N1 0.0122(10) 0.0157(12) 0.0211(12) 0.0023(9) 0.0019(8) 0.0039(9)
N2 0.0120(10) 0.0146(12) 0.0171(12) -0.0015(9) 0.0018(8) 0.0013(9)
C1 0.0118(10) 0.0154(12) 0.0104(14) -0.0006(12) -0.0011(11) 0.0012(9)
C2 0.0143(12) 0.0217(14) 0.029(2) 0.0029(12) 0.0034(11) 0.0060(10)
C3 0.0116(12) 0.0195(15) 0.0252(17) -0.0024(12) 0.0038(11) 0.0042(11)
C4 0.0161(12) 0.0154(14) 0.0186(16) 0.0040(11) -0.0007(10) 0.0033(10)
C5 0.0155(12) 0.0167(15) 0.0212(15) 0.0027(12) -0.0027(11) 0.0024(11)
C6 0.0201(12) 0.0211(15) 0.0160(15) 0.0035(12) -0.0016(11) 0.0048(12)
C7 0.0162(14) 0.0186(16) 0.0188(16) 0.0057(12) 0.0000(11) 0.0042(10)
C8 0.0173(14) 0.0132(15) 0.0257(18) 0.0018(12) -0.0030(11) 0.0011(10)
C9 0.0172(13) 0.0154(15) 0.0203(16) 0.0038(12) -0.0009(12) 0.0053(12)
C10 0.0211(15) 0.0245(17) 0.0239(18) -0.0009(12) -0.0029(13) -0.0028(11)
C11 0.0224(15) 0.0290(17) 0.0236(16) 0.0079(14) 0.0006(12) -0.0042(13)
C12 0.0342(19) 0.0180(16) 0.0215(17) 0.0005(13) 0.0019(13) 0.0024(13)
C13 0.0089(11) 0.0158(14) 0.0192(15) -0.0007(11) 0.0032(10) -0.0008(10)
C14 0.0121(12) 0.0208(15) 0.0179(14) -0.0008(11) 0.0031(11) -0.0004(10)
C15 0.0195(13) 0.0261(17) 0.0203(15) 0.0027(12) 0.0049(11) -0.0026(12)
C16 0.0194(13) 0.0204(16) 0.0296(18) 0.0000(13) 0.0050(12) -0.0048(11)
C17 0.0145(10) 0.0211(13) 0.0237(15) -0.0068(14) 0.0026(15) -0.0042(9)
C18 0.0101(10) 0.0218(15) 0.0210(19) -0.0024(12) 0.0024(10) 0.0012(9)
C19 0.0225(14) 0.0249(16) 0.0148(15) 0.0004(12) 0.0028(11) -0.0036(12)
C20 0.0405(18) 0.0267(19) 0.037(2) 0.0020(16) 0.0025(16) -0.0143(14)
C21 0.0178(13) 0.0253(16) 0.0195(15) -0.0010(12) -0.0001(12) 0.0007(12)
C22 0.0109(12) 0.0168(14) 0.0168(15) 0.0006(11) -0.0012(10) 0.0005(10)
C23 0.0120(13) 0.0202(15) 0.0157(15) 0.0012(12) -0.0001(11) 0.0005(12)
C24 0.0174(13) 0.0225(16) 0.0185(15) 0.0031(12) -0.0006(11) 0.0003(12)
C25 0.0274(15) 0.0316(18) 0.0158(15) 0.0050(13) 0.0045(12) 0.0020(13)
C26 0.0273(15) 0.0351(19) 0.0139(15) -0.0038(13) 0.0011(12) 0.0027(13)
C27 0.0208(15) 0.0230(18) 0.0179(17) -0.0021(13) -0.0017(11) 0.0009(11)
C28 0.0113(13) 0.0186(15) 0.0151(16) 0.0022(12) 0.0001(10) 0.0019(10)
C29 0.0171(12) 0.0138(15) 0.0185(16) -0.0012(12) -0.0009(11) -0.0014(10)
C30 0.0170(12) 0.0175(14) 0.0240(15) -0.0005(12) 0.0006(11) 0.0021(11)
C31 0.0201(14) 0.0172(14) 0.0254(15) 0.0010(11) 0.0015(11) -0.0009(11)
C32 0.0129(11) 0.0171(14) 0.0117(13) 0.0012(11) 0.0015(10) -0.0019(10)
C33 0.0183(12) 0.0145(13) 0.0157(14) 0.0004(11) 0.0021(11) 0.0017(10)
C34 0.0167(12) 0.0199(14) 0.0190(15) 0.0046(11) -0.0010(11) 0.0041(10)
C35 0.0113(12) 0.0236(15) 0.0126(14) -0.0001(11) -0.0015(10) -0.0006(10)
C36 0.0124(12) 0.0173(14) 0.0183(15) -0.0023(11) 0.0027(11) -0.0008(10)
C37 0.0114(13) 0.0175(13) 0.0122(14) 0.0027(11) 0.0035(11) -0.0002(11)
C38 0.0191(13) 0.0270(17) 0.0179(15) -0.0043(13) -0.0031(12) 0.0001(12)

loop_
_atom_type_symbol
_atom_type_description
_atom_type_scat_dispersion_real
_atom_type_scat_dispersion_imag
_atom_type_scat_source
C C 0.0181 0.0091 'International Tables Vol C Tables 4.2.6.8 and 6.1.1.4'
H H 0.0000 0.0000 'International Tables Vol C Tables 4.2.6.8 and 6.1.1.4'
N N 0.0311 0.0180 'International Tables Vol C Tables 4.2.6.8 and 6.1.1.4'
O O 0.0492 0.0322 'International Tables Vol C Tables 4.2.6.8 and 6.1.1.4'
S S 0.3331 0.5567 'International Tables Vol C Tables 4.2.6.8 and 6.1.1.4'
Ru Ru 0.0552 3.2960 'International Tables Vol C Tables 4.2.6.8 and 6.1.1.4'

loop_
_geom_angle_atom_site_label_1
_geom_angle_atom_site_label_2
_geom_angle_atom_site_label_3
_geom_angle
C22 Ru1 O2 117.19(10)
C22 Ru1 C1 95.54(12)
O2 Ru1 C1 146.88(10)
C22 Ru1 S1 96.51(9)
O2 Ru1 S1 85.38(6)
C1 Ru1 S1 86.00(8)
C22 Ru1 O1 79.63(10)
O2 Ru1 O1 88.62(7)
C1 Ru1 O1 103.01(9)
S1 Ru1 O1 170.45(5)
C37 S1 Ru1 98.34(11)
C28 O1 C29 114.6(2)
C28 O1 Ru1 108.59(17)
C29 O1 Ru1 125.64(18)
C32 O2 Ru1 118.74(16)
C35 O3 C38 116.7(2)
C1 N1 C4 126.5(2)
C1 N1 C2 112.6(2)
C4 N1 C2 119.3(2)
C1 N2 C13 128.0(2)
C1 N2 C3 113.2(2)
C13 N2 C3 118.6(2)
N2 C1 N1 107.1(2)
N2 C1 Ru1 119.91(19)
N1 C1 Ru1 131.33(18)
N1 C2 C3 101.8(2)
N1 C2 H2A 111.4
C3 C2 H2A 111.4
N1 C2 H2B 111.4
C3 C2 H2B 111.4
H2A C2 H2B 109.3
N2 C3 C2 101.9(2)
N2 C3 H3A 111.4
C2 C3 H3A 111.4
N2 C3 H3B 111.4
C2 C3 H3B 111.4
H3A C3 H3B 109.2
C5 C4 C9 121.0(3)
C5 C4 N1 119.2(3)
C9 C4 N1 119.7(3)
C6 C5 C4 118.7(3)
C6 C5 C10 119.9(3)
C4 C5 C10 121.4(3)
C7 C6 C5 121.6(3)
C7 C6 H6 119.2
C5 C6 H6 119.2
C8 C7 C6 118.1(3)
C8 C7 C11 121.0(3)
C6 C7 C11 120.9(3)
C7 C8 C9 122.4(3)
C7 C8 H8 118.8
C9 C8 H8 118.8
C8 C9 C4 118.0(3)
C8 C9 C12 119.5(3)
C4 C9 C12 122.5(3)
C5 C10 H10A 109.5
C5 C10 H10B 109.5
H10A C10 H10B 109.5
C5 C10 H10C 109.5
H10A C10 H10C 109.5
H10B C10 H10C 109.5
C7 C11 H11A 109.5
C7 C11 H11B 109.5
H11A C11 H11B 109.5
C7 C11 H11C 109.5
H11A C11 H11C 109.5
H11B C11 H11C 109.5
C9 C12 H12A 109.5
C9 C12 H12B 109.5
H12A C12 H12B 109.5
C9 C12 H12C 109.5
H12A C12 H12C 109.5
H12B C12 H12C 109.5
C18 C13 C14 121.3(3)
C18 C13 N2 117.5(2)
C14 C13 N2 120.6(2)
C15 C14 C13 118.0(3)
C15 C14 C19 120.7(3)
C13 C14 C19 121.4(3)
C16 C15 C14 121.9(3)
C16 C15 H15 119.1
C14 C15 H15 119.1
C15 C16 C17 118.6(3)
C15 C16 C20 121.0(3)
C17 C16 C20 120.5(3)
C18 C17 C16 121.6(3)
C18 C17 H17 119.2
C16 C17 H17 119.2
C17 C18 C13 118.7(3)
C17 C18 C21 120.4(3)
C13 C18 C21 120.9(3)
C14 C19 H19A 109.5
C14 C19 H19B 109.5
H19A C19 H19B 109.5
C14 C19 H19C 109.5
H19A C19 H19C 109.5
H19B C19 H19C 109.5
C16 C20 H20A 109.5
C16 C20 H20B 109.5
H20A C20 H20B 109.5
C16 C20 H20C 109.5
H20A C20 H20C 109.5
H20B C20 H20C 109.5
C18 C21 H21A 109.5
C18 C21 H21B 109.5
H21A C21 H21B 109.5
C18 C21 H21C 109.5
H21A C21 H21C 109.5
H21B C21 H21C 109.5
C23 C22 Ru1 119.4(2)
C23 C22 H22 120.3
Ru1 C22 H22 120.3
C24 C23 C28 117.8(3)
C24 C23 C22 124.2(3)
C28 C23 C22 117.9(3)
C25 C24 C23 120.9(3)
C25 C24 H24 119.6
C23 C24 H24 119.6
C26 C25 C24 119.4(3)
C26 C25 H25 120.3
C24 C25 H25 120.3
C25 C26 C27 121.2(3)
C25 C26 H26 119.4
C27 C26 H26 119.4
C28 C27 C26 118.9(3)
C28 C27 H27 120.5
C26 C27 H27 120.5
C27 C28 O1 123.9(3)
C27 C28 C23 121.8(3)
O1 C28 C23 114.3(3)
O1 C29 C31 107.4(2)
O1 C29 C30 109.2(2)
C31 C29 C30 113.3(3)
O1 C29 H29 108.9
C31 C29 H29 108.9
C30 C29 H29 108.9
C29 C30 H30A 109.5
C29 C30 H30B 109.5
H30A C30 H30B 109.5
C29 C30 H30C 109.5
H30A C30 H30C 109.5
H30B C30 H30C 109.5
C29 C31 H31A 109.5
C29 C31 H31B 109.5
H31A C31 H31B 109.5
C29 C31 H31C 109.5
H31A C31 H31C 109.5
H31B C31 H31C 109.5
O2 C32 C33 121.2(2)
O2 C32 C37 120.1(2)
C33 C32 C37 118.8(3)
C34 C33 C32 121.0(3)
C34 C33 H33 119.5
C32 C33 H33 119.5
C33 C34 C35 119.8(3)
C33 C34 H34 120.1
C35 C34 H34 120.1
O3 C35 C36 124.1(3)
O3 C35 C34 115.9(2)
C36 C35 C34 120.0(3)
C35 C36 C37 119.6(3)
C35 C36 H36 120.2
C37 C36 H36 120.2
C32 C37 C36 120.6(3)
C32 C37 S1 117.2(2)
C36 C37 S1 122.1(2)
O3 C38 H38A 109.5
O3 C38 H38B 109.5
H38A C38 H38B 109.5
O3 C38 H38C 109.5
H38A C38 H38C 109.5
H38B C38 H38C 109.5

loop_
_geom_bond_atom_site_label_1
_geom_bond_atom_site_label_2
_geom_bond_distance
Ru1 C22 1.836(3)
Ru1 O2 2.0052(18)
Ru1 C1 2.028(2)
Ru1 S1 2.2775(8)
Ru1 O1 2.289(2)
S1 C37 1.761(3)
O1 C28 1.394(4)
O1 C29 1.481(4)
O2 C32 1.355(3)
O3 C35 1.387(4)
O3 C38 1.421(4)
N1 C1 1.358(4)
N1 C4 1.433(4)
N1 C2 1.476(3)
N2 C1 1.342(3)
N2 C13 1.435(4)
N2 C3 1.470(4)
C2 C3 1.521(4)
C2 H2A 0.9900
C2 H2B 0.9900
C3 H3A 0.9900
C3 H3B 0.9900
C4 C5 1.398(4)
C4 C9 1.402(4)
C5 C6 1.396(4)
C5 C10 1.508(4)
C6 C7 1.393(5)
C6 H6 0.9500
C7 C8 1.390(5)
C7 C11 1.511(4)
C8 C9 1.392(5)
C8 H8 0.9500
C9 C12 1.511(4)
C10 H10A 0.9800
C10 H10B 0.9800
C10 H10C 0.9800
C11 H11A 0.9800
C11 H11B 0.9800
C11 H11C 0.9800
C12 H12A 0.9800
C12 H12B 0.9800
C12 H12C 0.9800
C13 C18 1.398(4)
C13 C14 1.399(4)
C14 C15 1.396(4)
C14 C19 1.509(4)
C15 C16 1.387(4)
C15 H15 0.9500
C16 C17 1.391(5)
C16 C20 1.518(4)
C17 C18 1.385(4)
C17 H17 0.9500
C18 C21 1.504(4)
C19 H19A 0.9800
C19 H19B 0.9800
C19 H19C 0.9800
C20 H20A 0.9800
C20 H20B 0.9800
C20 H20C 0.9800
C21 H21A 0.9800
C21 H21B 0.9800
C21 H21C 0.9800
C22 C23 1.455(4)
C22 H22 0.9500
C23 C24 1.398(4)
C23 C28 1.411(5)
C24 C25 1.393(4)
C24 H24 0.9500
C25 C26 1.387(5)
C25 H25 0.9500
C26 C27 1.388(5)
C26 H26 0.9500
C27 C28 1.377(5)
C27 H27 0.9500
C29 C31 1.513(4)
C29 C30 1.517(4)
C29 H29 1.0000
C30 H30A 0.9800
C30 H30B 0.9800
C30 H30C 0.9800
C31 H31A 0.9800
C31 H31B 0.9800
C31 H31C 0.9800
C32 C33 1.393(4)
C32 C37 1.399(4)
C33 C34 1.384(4)
C33 H33 0.9500
C34 C35 1.400(4)
C34 H34 0.9500
C35 C36 1.387(4)
C36 C37 1.399(4)
C36 H36 0.9500
C38 H38A 0.9800
C38 H38B 0.9800
C38 H38C 0.9800

loop_
_geom_torsion_atom_site_label_1
_geom_torsion_atom_site_label_2
_geom_torsion_atom_site_label_3
_geom_torsion_atom_site_label_4
_geom_torsion
C13 N2 C1 N1 168.3(2)
C3 N2 C1 N1 -7.2(3)
C13 N2 C1 Ru1 -24.9(4)
C3 N2 C1 Ru1 159.56(19)
C4 N1 C1 N2 -170.7(2)
C2 N1 C1 N2 -5.6(3)
C4 N1 C1 Ru1 24.6(4)
C2 N1 C1 Ru1 -170.3(2)
C1 N1 C2 C3 15.1(3)
C4 N1 C2 C3 -178.7(2)
C1 N2 C3 C2 16.1(3)
C13 N2 C3 C2 -159.8(2)
N1 C2 C3 N2 -17.3(3)
C1 N1 C4 C5 76.9(4)
C2 N1 C4 C5 -87.3(3)
C1 N1 C4 C9 -106.0(3)
C2 N1 C4 C9 89.9(3)
C9 C4 C5 C6 3.6(4)
N1 C4 C5 C6 -179.3(2)
C9 C4 C5 C10 -178.2(3)
N1 C4 C5 C10 -1.1(4)
C4 C5 C6 C7 0.7(4)
C10 C5 C6 C7 -177.5(3)
C5 C6 C7 C8 -2.9(4)
C5 C6 C7 C11 177.7(3)
C6 C7 C8 C9 0.8(4)
C11 C7 C8 C9 -179.7(3)
C7 C8 C9 C4 3.3(4)
C7 C8 C9 C12 -176.0(3)
C5 C4 C9 C8 -5.5(4)
N1 C4 C9 C8 177.3(2)
C5 C4 C9 C12 173.8(3)
N1 C4 C9 C12 -3.3(4)
C1 N2 C13 C18 -85.4(3)
C3 N2 C13 C18 89.9(3)
C1 N2 C13 C14 103.5(3)
C3 N2 C13 C14 -81.2(3)
C18 C13 C14 C15 1.9(4)
N2 C13 C14 C15 172.7(2)
C18 C13 C14 C19 -178.1(2)
N2 C13 C14 C19 -7.3(4)
C13 C14 C15 C16 -1.2(4)
C19 C14 C15 C16 178.8(3)
C14 C15 C16 C17 0.1(4)
C14 C15 C16 C20 -180.0(3)
C15 C16 C17 C18 0.2(4)
C20 C16 C17 C18 -179.8(3)
C16 C17 C18 C13 0.6(4)
C16 C17 C18 C21 178.6(2)
C14 C13 C18 C17 -1.7(4)
N2 C13 C18 C17 -172.7(2)
C14 C13 C18 C21 -179.7(3)
N2 C13 C18 C21 9.3(4)
O2 Ru1 C22 C23 86.3(2)
C1 Ru1 C22 C23 -99.0(2)
S1 Ru1 C22 C23 174.5(2)
O1 Ru1 C22 C23 3.3(2)
Ru1 C22 C23 C24 173.7(2)
Ru1 C22 C23 C28 -1.6(4)
C28 C23 C24 C25 1.8(4)
C22 C23 C24 C25 -173.6(3)
C23 C24 C25 C26 -0.9(5)
C24 C25 C26 C27 -0.5(5)
C25 C26 C27 C28 0.9(5)
C26 C27 C28 O1 177.0(3)
C26 C27 C28 C23 0.1(4)
C29 O1 C28 C27 41.8(3)
Ru1 O1 C28 C27 -172.1(2)
C29 O1 C28 C23 -141.1(2)
Ru1 O1 C28 C23 5.0(3)
C24 C23 C28 C27 -1.4(4)
C22 C23 C28 C27 174.2(3)
C24 C23 C28 O1 -178.5(2)
C22 C23 C28 O1 -2.9(4)
C28 O1 C29 C31 -171.8(2)
Ru1 O1 C29 C31 48.8(3)
C28 O1 C29 C30 64.9(3)
Ru1 O1 C29 C30 -74.5(3)
Ru1 O2 C32 C33 -172.38(19)
Ru1 O2 C32 C37 6.8(3)
O2 C32 C33 C34 -179.7(2)
C37 C32 C33 C34 1.1(4)
C32 C33 C34 C35 1.2(4)
C38 O3 C35 C36 0.1(4)
C38 O3 C35 C34 179.6(3)
C33 C34 C35 O3 178.2(2)
C33 C34 C35 C36 -2.3(4)
O3 C35 C36 C37 -179.5(3)
C34 C35 C36 C37 1.1(4)
O2 C32 C37 C36 178.5(2)
C33 C32 C37 C36 -2.3(4)
O2 C32 C37 S1 -4.9(3)
C33 C32 C37 S1 174.3(2)
C35 C36 C37 C32 1.3(4)
C35 C36 C37 S1 -175.2(2)
Ru1 S1 C37 C32 1.0(2)
Ru1 S1 C37 C36 177.6(2)
